data_4077717
loop_
_publ_author_name
'Song, Li-Cheng'
'Liu, Jin-Ting'
'Hu, Qing-Mei'
'Weng, Lin-Hong'

_publ_section_title
;
 Synthesis and Crystal Structures of Two Isomerically Pure
 Organotransition-Metal [60]Fullerene Derivatives Containing dppb
 Ligands:&#x00A0;mer-M(CO)3(dppb)(\h2-C60) (M = Mo, W)
;
_journal_issue 9
_journal_name_full Organometallics
_journal_page_first 1643
_journal_paper_doi 10.1021/om990975w
_journal_volume 19
_journal_year 2000
_chemical_formula_sum 'C105 H48 O6 P2 W'
_chemical_formula_weight 1651.22
_chemical_name_systematic
; 
 ? 
;
_space_group_IT_number 2
_symmetry_cell_setting triclinic
_symmetry_space_group_name_Hall '-P 1'
_symmetry_space_group_name_H-M 'P -1'
_atom_sites_solution_hydrogens geom
_atom_sites_solution_primary direct
_atom_sites_solution_secondary difmap
_audit_creation_method SHELXL-97
_cell_angle_alpha 115.885(2)
_cell_angle_beta 98.638(3)
_cell_angle_gamma 100.209(3)
_cell_formula_units_Z 2
_cell_length_a 15.0228(17)
_cell_length_b 16.0718(19)
_cell_length_c 16.4052(19)
_cell_measurement_temperature 293(2)
_cell_volume 3389.3(7)
_computing_cell_refinement 'Bruker SMART'
_computing_data_collection 'Bruker SMART'
_computing_data_reduction 'Bruker SHELXTL'
_computing_molecular_graphics 'Bruker SHELXTL'
_computing_publication_material 'Bruker SHELXTL'
_computing_structure_refinement 'SHELXL-97 (Sheldrick, 1997)'
_computing_structure_solution 'SHELXS-97 (Sheldrick, 1990)'
_diffrn_ambient_temperature 293(2)
_diffrn_measured_fraction_theta_full 0.993
_diffrn_measured_fraction_theta_max 0.993
_diffrn_measurement_device_type 'CCD area detector'
_diffrn_measurement_method 'phi and omega scans'
_diffrn_radiation_monochromator graphite
_diffrn_radiation_source 'fine-focus sealed tube'
_diffrn_radiation_type MoK\a
_diffrn_radiation_wavelength 0.71073
_diffrn_reflns_av_R_equivalents 0.0734
_diffrn_reflns_av_sigmaI/netI 0.1411
_diffrn_reflns_limit_h_max 17
_diffrn_reflns_limit_h_min -17
_diffrn_reflns_limit_k_max 14
_diffrn_reflns_limit_k_min -19
_diffrn_reflns_limit_l_max 19
_diffrn_reflns_limit_l_min -17
_diffrn_reflns_number 17765
_diffrn_reflns_theta_full 25.03
_diffrn_reflns_theta_max 25.03
_diffrn_reflns_theta_min 1.43
_exptl_absorpt_coefficient_mu 1.821
_exptl_absorpt_correction_type none
_exptl_crystal_density_diffrn 1.618
_exptl_crystal_density_method 'not measured'
_exptl_crystal_F_000 1660
_refine_diff_density_max 1.193
_refine_diff_density_min -1.368
_refine_diff_density_rms 0.119
_refine_ls_abs_structure_details 'Flack H D (1983), Acta Cryst. A39, 876-881'
_refine_ls_abs_structure_Flack -10(10)
_refine_ls_extinction_method none
_refine_ls_goodness_of_fit_ref 0.999
_refine_ls_hydrogen_treatment mixed
_refine_ls_matrix_type full
_refine_ls_number_parameters 942
_refine_ls_number_reflns 11894
_refine_ls_number_restraints 27
_refine_ls_restrained_S_all 1.001
_refine_ls_R_factor_all 0.1233
_refine_ls_R_factor_gt 0.0679
_refine_ls_shift/su_max 3.081
_refine_ls_shift/su_mean 0.011
_refine_ls_structure_factor_coef Fsqd
_refine_ls_weighting_details 'calc w=1/[\s^2^(Fo^2^)+(0.0600P)^2^+0.0000P] where P=(Fo^2^+2Fc^2^)/3'
_refine_ls_weighting_scheme calc
_refine_ls_wR_factor_gt 0.1309
_refine_ls_wR_factor_ref 0.1487
_reflns_number_gt 7277
_reflns_number_total 11894
_reflns_threshold_expression >2sigma(I)
_cod_data_source_file om990975w.cif
_cod_data_source_block 990605a
_cod_depositor_comments
;
The following automatic conversions were performed:

'_symmetry_cell_setting' value 'Triclinic' changed to 'triclinic'
according to /home/saulius/struct/CIF-dictionaries/cif_core.dic
dictionary named 'cif_core.dic' version 2.4.2 from 2011-04-26.

Automatic conversion script
Id: cif_fix_values 1715 2011-07-08 13:25:40Z adriana 
;
_cod_original_sg_symbol_H-M P1
_cod_database_code 4077717

loop_
_symmetry_equiv_pos_as_xyz
'x, y, z'
'-x, -y, -z'

loop_
_atom_site_label
_atom_site_type_symbol
_atom_site_fract_x
_atom_site_fract_y
_atom_site_fract_z
_atom_site_U_iso_or_equiv
_atom_site_adp_type
_atom_site_occupancy
_atom_site_symmetry_multiplicity
_atom_site_calc_flag
_atom_site_refinement_flags
W1 W 0.31638(3) -0.40575(3) -0.24725(3) 0.04325(14) Uani 1 1 d .
C101 C 0.2574(7) -0.4929(7) -0.3832(7) 0.057(3) Uani 1 1 d .
C102 C 0.3754(6) -0.3182(6) -0.1100(7) 0.043(2) Uani 1 1 d .
C103 C 0.4420(7) -0.4296(7) -0.2554(7) 0.055(2) Uani 1 1 d .
O1 O 0.2239(6) -0.5465(5) -0.4633(5) 0.086(2) Uani 1 1 d .
O2 O 0.4121(4) -0.2678(5) -0.0318(5) 0.0669(19) Uani 1 1 d .
O3 O 0.5146(6) -0.4414(6) -0.2565(6) 0.089(2) Uani 1 1 d .
P1 P 0.37190(18) -0.28027(17) -0.29173(17) 0.0502(6) Uani 1 1 d .
P2 P 0.18520(16) -0.32573(15) -0.23843(15) 0.0428(6) Uani 1 1 d .
C51 C -0.0034(8) -0.9178(8) -0.2166(10) 0.077(3) Uani 1 1 d .
C52 C 0.0129(8) -0.9519(7) -0.3021(9) 0.070(3) Uani 1 1 d .
C53 C 0.0989(9) -0.9793(6) -0.3156(8) 0.067(3) Uani 1 1 d .
C54 C 0.1629(8) -0.9705(6) -0.2413(8) 0.062(3) Uani 1 1 d .
C55 C 0.1453(8) -0.9342(7) -0.1507(8) 0.064(3) Uani 1 1 d .
C56 C 0.2323(8) -0.8754(7) -0.0816(8) 0.064(3) Uani 1 1 d .
C57 C 0.2341(8) -0.7920(8) -0.0022(8) 0.072(3) Uani 1 1 d .
C58 C 0.1492(9) -0.7620(9) 0.0104(7) 0.071(3) Uani 1 1 d .
C59 C 0.0660(9) -0.8192(8) -0.0562(9) 0.072(3) Uani 1 1 d .
C60 C 0.0624(8) -0.9072(8) -0.1372(9) 0.069(3) Uani 1 1 d .
C111 C 0.2720(7) -0.2511(6) -0.3401(6) 0.051(2) Uani 1 1 d .
C112 C 0.2748(8) -0.2122(7) -0.4008(7) 0.062(3) Uani 1 1 d .
H11B H 0.3295 -0.1992 -0.4184 0.075 Uiso 1 1 calc R
C113 C 0.1967(9) -0.1933(7) -0.4343(7) 0.071(3) Uani 1 1 d .
H11D H 0.1988 -0.1676 -0.4752 0.085 Uiso 1 1 calc R
C114 C 0.1168(8) -0.2104(7) -0.4103(6) 0.065(3) Uani 1 1 d .
H11C H 0.0648 -0.1964 -0.4346 0.078 Uiso 1 1 calc R
C115 C 0.1107(7) -0.2485(6) -0.3498(6) 0.057(3) Uani 1 1 d .
H11A H 0.0556 -0.2590 -0.3320 0.069 Uiso 1 1 calc R
C116 C 0.1887(7) -0.2712(6) -0.3159(5) 0.045(2) Uani 1 1 d .
C151 C 0.0641(6) -0.4001(6) -0.2812(5) 0.043(2) Uani 1 1 d .
C152 C 0.0020(7) -0.3906(7) -0.2267(7) 0.059(3) Uani 1 1 d .
H15A H 0.0214 -0.3425 -0.1646 0.071 Uiso 1 1 calc R
C153 C -0.0883(7) -0.4497(8) -0.2607(7) 0.074(3) Uani 1 1 d .
H15F H -0.1290 -0.4421 -0.2221 0.088 Uiso 1 1 calc R
C154 C -0.1162(7) -0.5195(8) -0.3521(7) 0.069(3) Uani 1 1 d .
H15E H -0.1770 -0.5595 -0.3763 0.083 Uiso 1 1 calc R
C155 C -0.0577(8) -0.5313(7) -0.4076(6) 0.063(3) Uani 1 1 d .
H15B H -0.0782 -0.5797 -0.4696 0.075 Uiso 1 1 calc R
C156 C 0.0337(7) -0.4721(7) -0.3738(6) 0.055(2) Uani 1 1 d .
H15C H 0.0739 -0.4808 -0.4129 0.066 Uiso 1 1 calc R
C1 C 0.3133(6) -0.5384(5) -0.2264(5) 0.040(2) Uani 1 1 d .
C2 C 0.2242(6) -0.5103(5) -0.2139(5) 0.037(2) Uani 1 1 d .
C3 C 0.1347(6) -0.5800(6) -0.2807(6) 0.041(2) Uani 1 1 d .
C4 C 0.1335(6) -0.6622(7) -0.3582(6) 0.049(2) Uani 1 1 d .
C5 C 0.2184(7) -0.6917(6) -0.3724(5) 0.047(2) Uani 1 1 d .
C6 C 0.3038(6) -0.6349(6) -0.3062(6) 0.042(2) Uani 1 1 d .
C7 C 0.3678(7) -0.6785(7) -0.2773(7) 0.054(2) Uani 1 1 d .
C8 C 0.4102(6) -0.6186(6) -0.1790(7) 0.050(2) Uani 1 1 d .
C9 C 0.3726(5) -0.5371(6) -0.1458(6) 0.040(2) Uani 1 1 d .
C10 C 0.3556(6) -0.5024(6) -0.0594(6) 0.045(2) Uani 1 1 d .
C11 C 0.2689(7) -0.4753(5) -0.0464(6) 0.047(2) Uani 1 1 d .
C12 C 0.2056(6) -0.4849(6) -0.1217(6) 0.042(2) Uani 1 1 d .
C13 C 0.1073(6) -0.5225(6) -0.1331(6) 0.044(2) Uani 1 1 d .
C14 C 0.0647(6) -0.5821(6) -0.2326(7) 0.048(2) Uani 1 1 d .
C15 C -0.0081(6) -0.6628(7) -0.2644(7) 0.054(2) Uani 1 1 d .
C16 C -0.0098(7) -0.7490(8) -0.3451(7) 0.062(3) Uani 1 1 d .
C17 C 0.0585(7) -0.7487(7) -0.3916(6) 0.054(3) Uani 1 1 d .
C18 C 0.0996(8) -0.8303(7) -0.4239(6) 0.059(3) Uani 1 1 d .
C19 C 0.1983(8) -0.7946(6) -0.4133(6) 0.059(3) Uani 1 1 d .
C141 C 0.1867(6) -0.2296(6) -0.1252(5) 0.043(2) Uani 1 1 d .
C142 C 0.1682(6) -0.1435(6) -0.1136(6) 0.056(2) Uani 1 1 d .
H14C H 0.1569 -0.1326 -0.1649 0.067 Uiso 1 1 calc R
C143 C 0.1667(7) -0.0748(6) -0.0270(6) 0.058(3) Uani 1 1 d .
H14E H 0.1546 -0.0177 -0.0202 0.070 Uiso 1 1 calc R
C144 C 0.1829(6) -0.0896(6) 0.0506(6) 0.057(3) Uani 1 1 d .
H14D H 0.1815 -0.0430 0.1090 0.069 Uiso 1 1 calc R
C145 C 0.2012(6) -0.1744(6) 0.0396(6) 0.049(2) Uani 1 1 d .
H14B H 0.2123 -0.1856 0.0908 0.059 Uiso 1 1 calc R
C146 C 0.2031(6) -0.2430(6) -0.0480(5) 0.043(2) Uani 1 1 d .
H14A H 0.2159 -0.2997 -0.0545 0.052 Uiso 1 1 calc R
C20 C 0.2597(8) -0.8376(7) -0.3883(7) 0.064(3) Uani 1 1 d .
C21 C 0.3477(7) -0.7790(7) -0.3179(7) 0.059(3) Uani 1 1 d .
C22 C 0.3696(7) -0.8220(7) -0.2578(9) 0.066(3) Uani 1 1 d .
C23 C 0.4098(7) -0.7640(8) -0.1632(8) 0.062(3) Uani 1 1 d .
C24 C 0.4308(6) -0.6617(7) -0.1229(8) 0.058(3) Uani 1 1 d .
C25 C 0.4139(6) -0.6239(7) -0.0311(7) 0.056(3) Uani 1 1 d .
C26 C 0.3759(6) -0.5469(6) -0.0004(6) 0.051(2) Uani 1 1 d .
C27 C 0.3024(7) -0.5470(7) 0.0479(6) 0.059(3) Uani 1 1 d .
C28 C 0.2376(7) -0.5030(6) 0.0195(5) 0.050(2) Uani 1 1 d .
C29 C 0.1407(8) -0.5373(7) 0.0076(6) 0.061(3) Uani 1 1 d .
C30 C 0.0754(6) -0.5463(7) -0.0699(7) 0.050(2) Uani 1 1 d .
C31 C 0.0015(7) -0.6315(8) -0.1016(8) 0.066(3) Uani 1 1 d .
C32 C -0.0413(6) -0.6880(8) -0.1979(9) 0.071(3) Uani 1 1 d .
C33 C -0.0622(6) -0.7941(8) -0.2394(9) 0.070(3) Uani 1 1 d .
C34 C -0.0430(7) -0.8306(8) -0.3281(8) 0.066(3) Uani 1 1 d .
C35 C -0.0074(7) -0.9079(7) -0.3616(8) 0.068(3) Uani 1 1 d .
C36 C 0.0642(9) -0.9092(7) -0.4095(7) 0.068(3) Uani 1 1 d .
C121 C 0.4479(6) -0.1650(6) -0.2020(6) 0.046(2) Uani 1 1 d .
C122 C 0.5259(8) -0.1642(8) -0.1443(8) 0.071(3) Uani 1 1 d .
H12A H 0.5354 -0.2219 -0.1501 0.085 Uiso 1 1 calc R
C123 C 0.5903(7) -0.0774(8) -0.0775(7) 0.070(3) Uani 1 1 d .
H12D H 0.6430 -0.0774 -0.0397 0.084 Uiso 1 1 calc R
C124 C 0.5755(7) 0.0081(8) -0.0677(8) 0.069(3) Uani 1 1 d .
H12B H 0.6189 0.0657 -0.0237 0.083 Uiso 1 1 calc R
C125 C 0.4981(8) 0.0095(7) -0.1217(8) 0.071(3) Uani 1 1 d .
H12E H 0.4886 0.0679 -0.1138 0.085 Uiso 1 1 calc R
C126 C 0.4326(7) -0.0770(6) -0.1892(7) 0.060(3) Uani 1 1 d .
H12C H 0.3793 -0.0759 -0.2253 0.072 Uiso 1 1 calc R
C37 C 0.1307(8) -0.9525(7) -0.3830(7) 0.067(3) Uani 1 1 d .
C38 C 0.2251(10) -0.9189(7) -0.3708(7) 0.070(3) Uani 1 1 d .
C39 C 0.2929(8) -0.9101(7) -0.2927(8) 0.068(3) Uani 1 1 d .
C40 C 0.2623(8) -0.9359(7) -0.2294(8) 0.067(3) Uani 1 1 d .
C41 C 0.3042(8) -0.8756(8) -0.1296(8) 0.064(3) Uani 1 1 d .
C42 C 0.3781(7) -0.7919(7) -0.0971(8) 0.061(3) Uani 1 1 d .
C43 C 0.3793(7) -0.7052(8) -0.0171(8) 0.064(3) Uani 1 1 d .
C44 C 0.3113(8) -0.7040(8) 0.0304(7) 0.067(3) Uani 1 1 d .
C45 C 0.2691(9) -0.6237(7) 0.0645(6) 0.065(3) Uani 1 1 d .
C46 C 0.1709(9) -0.6604(8) 0.0507(7) 0.066(3) Uani 1 1 d .
C47 C 0.1078(9) -0.6178(8) 0.0246(7) 0.067(3) Uani 1 1 d .
C48 C 0.0205(8) -0.6775(8) -0.0456(8) 0.067(3) Uani 1 1 d .
C49 C 0.0004(8) -0.7768(8) -0.0835(9) 0.071(3) Uani 1 1 d .
C50 C -0.0426(7) -0.8379(8) -0.1852(8) 0.066(3) Uani 1 1 d .
C131 C 0.4346(7) -0.3112(6) -0.3836(5) 0.070(3) Uani 1 1 d G
C132 C 0.5261(7) -0.2609(8) -0.3683(6) 0.196(11) Uani 1 1 d G
H13A H 0.5566 -0.2074 -0.3106 0.236 Uiso 1 1 calc R
C133 C 0.5719(6) -0.2906(11) -0.4394(9) 0.32(3) Uani 1.00(7) 1 d G
H13B H 0.6332 -0.2570 -0.4292 0.385 Uiso 0.0(3) 1 calc PR
C134 C 0.5263(9) -0.3705(10) -0.5256(8) 0.151(7) Uani 1 1 d G
H13C H 0.5570 -0.3904 -0.5731 0.182 Uiso 1 1 calc R
C135 C 0.4348(9) -0.4208(7) -0.5408(5) 0.164(8) Uani 1 1 d G
H13D H 0.4042 -0.4743 -0.5986 0.197 Uiso 1 1 calc R
C136 C 0.3889(7) -0.3911(7) -0.4698(6) 0.148(7) Uani 1 1 d G
H13E H 0.3277 -0.4248 -0.4800 0.177 Uiso 1 1 calc R
C204 C 0.406(3) -0.975(5) -0.554(2) 0.65(5) Uiso 1 1 d D
H20H H 0.4192 -1.0241 -0.5375 0.776 Uiso 1 1 calc R
H20I H 0.4290 -0.9133 -0.4977 0.776 Uiso 1 1 calc R
C205 C 0.4535(14) -0.975(3) -0.629(3) 0.348(18) Uiso 1 1 d D
H20N H 0.4944 -1.0172 -0.6397 0.418 Uiso 1 1 calc R
H20O H 0.4906 -0.9106 -0.6095 0.418 Uiso 1 1 calc R
C206 C 0.376(3) -1.010(3) -0.7160(17) 0.38(2) Uiso 1 1 d D
H20P H 0.3868 -0.9685 -0.7440 0.453 Uiso 1 1 calc R
H20Q H 0.3742 -1.0750 -0.7616 0.453 Uiso 1 1 calc R
C207 C 0.2868(18) -1.009(3) -0.686(3) 0.37(2) Uiso 1 1 d D
H20J H 0.2639 -0.9571 -0.6875 0.446 Uiso 1 1 calc R
H20K H 0.2394 -1.0694 -0.7272 0.446 Uiso 1 1 calc R
O5 O 0.308(3) -0.996(4) -0.592(3) 0.59(3) Uiso 1 1 d D
C200 C 0.227(2) -0.732(2) 0.305(2) 0.51(3) Uiso 1 1 d D
H20L H 0.2112 -0.6776 0.3014 0.610 Uiso 1 1 calc R
H20M H 0.2918 -0.7117 0.3410 0.610 Uiso 1 1 calc R
C201 C 0.161(2) -0.774(2) 0.3471(13) 0.322(16) Uiso 1 1 d D
H20F H 0.1872 -0.8147 0.3683 0.386 Uiso 1 1 calc R
H20G H 0.1466 -0.7244 0.3991 0.386 Uiso 1 1 calc R
C202 C 0.0766(13) -0.832(2) 0.2658(19) 0.251(12) Uiso 1 1 d D
H20B H 0.0493 -0.8928 0.2637 0.301 Uiso 1 1 calc R
H20C H 0.0298 -0.7972 0.2699 0.301 Uiso 1 1 calc R
C203 C 0.1127(19) -0.849(2) 0.1813(13) 0.283(14) Uiso 1 1 d D
H20D H 0.0956 -0.9172 0.1375 0.339 Uiso 1 1 calc R
H20E H 0.0862 -0.8165 0.1500 0.339 Uiso 1 1 calc R
O4 O 0.2125(18) -0.811(2) 0.213(2) 0.400(15) Uiso 1 1 d D
C208 C 0.416(2) -0.271(4) -0.659(3) 0.59(4) Uiso 1 1 d D
H20T H 0.4192 -0.3285 -0.6551 0.712 Uiso 1 1 calc R
H20U H 0.4775 -0.2260 -0.6328 0.712 Uiso 1 1 calc R
C209 C 0.379(2) -0.295(3) -0.760(2) 0.359(19) Uiso 1 1 d D
H20R H 0.3872 -0.3562 -0.8028 0.430 Uiso 1 1 calc R
H20S H 0.4111 -0.2454 -0.7729 0.430 Uiso 1 1 calc R
C210 C 0.277(2) -0.299(3) -0.7687(19) 0.37(2) Uiso 1 1 d D
H21C H 0.2371 -0.3577 -0.8222 0.445 Uiso 1 1 calc R
H21D H 0.2632 -0.2440 -0.7735 0.445 Uiso 1 1 calc R
C211 C 0.2664(19) -0.295(2) -0.677(3) 0.348(19) Uiso 1 1 d D
H21A H 0.2121 -0.2736 -0.6609 0.418 Uiso 1 1 calc R
H21B H 0.2597 -0.3582 -0.6811 0.418 Uiso 1 1 calc R
O6 O 0.351(3) -0.228(2) -0.6089(15) 0.461(18) Uiso 1 1 d D

loop_
_atom_site_aniso_label
_atom_site_aniso_U_11
_atom_site_aniso_U_22
_atom_site_aniso_U_33
_atom_site_aniso_U_23
_atom_site_aniso_U_13
_atom_site_aniso_U_12
W1 0.0590(2) 0.0299(2) 0.0452(2) 0.01825(16) 0.01754(17) 0.01764(16)
C101 0.079(7) 0.052(6) 0.056(6) 0.038(6) 0.016(6) 0.025(5)
C102 0.039(5) 0.038(5) 0.051(6) 0.023(5) -0.006(5) 0.016(4)
C103 0.063(7) 0.048(6) 0.063(6) 0.030(5) 0.027(6) 0.019(5)
O1 0.139(7) 0.073(5) 0.033(4) 0.018(4) 0.009(4) 0.027(5)
O2 0.062(4) 0.056(4) 0.061(4) 0.014(4) 0.003(4) 0.014(4)
O3 0.081(6) 0.088(6) 0.110(6) 0.045(5) 0.045(5) 0.043(5)
P1 0.0660(17) 0.0393(14) 0.0516(15) 0.0239(12) 0.0200(13) 0.0186(13)
P2 0.0612(15) 0.0326(13) 0.0382(12) 0.0171(10) 0.0132(11) 0.0200(11)
C51 0.066(8) 0.051(7) 0.099(10) 0.033(7) 0.022(8) -0.010(6)
C52 0.060(7) 0.041(6) 0.080(8) 0.020(6) -0.011(6) -0.011(5)
C53 0.094(9) 0.020(5) 0.063(7) 0.008(5) 0.011(7) 0.000(5)
C54 0.079(8) 0.026(5) 0.072(8) 0.020(5) 0.015(7) 0.007(5)
C55 0.069(8) 0.042(6) 0.087(8) 0.047(6) 0.002(7) 0.000(6)
C56 0.086(8) 0.051(7) 0.080(8) 0.055(6) 0.011(7) 0.019(6)
C57 0.088(9) 0.072(8) 0.064(7) 0.052(7) -0.004(6) 0.007(7)
C58 0.086(9) 0.091(9) 0.057(7) 0.054(7) 0.023(7) 0.021(8)
C59 0.097(9) 0.061(8) 0.092(9) 0.057(7) 0.050(8) 0.021(7)
C60 0.059(7) 0.056(7) 0.100(9) 0.053(7) 0.009(7) -0.004(6)
C111 0.079(7) 0.032(5) 0.047(5) 0.025(4) 0.018(5) 0.012(5)
C112 0.092(8) 0.047(6) 0.064(7) 0.034(5) 0.031(6) 0.026(6)
C113 0.122(10) 0.055(7) 0.056(7) 0.040(6) 0.035(7) 0.028(7)
C114 0.104(9) 0.048(6) 0.038(5) 0.016(5) 0.007(6) 0.032(6)
C115 0.083(7) 0.045(6) 0.045(6) 0.017(5) 0.015(5) 0.032(5)
C116 0.074(7) 0.024(5) 0.035(5) 0.013(4) 0.010(5) 0.016(4)
C151 0.068(6) 0.040(5) 0.029(4) 0.018(4) 0.011(5) 0.028(5)
C152 0.059(7) 0.049(6) 0.049(6) 0.007(5) 0.005(5) 0.017(5)
C153 0.063(7) 0.080(8) 0.057(7) 0.020(6) 0.009(6) 0.010(6)
C154 0.052(6) 0.081(8) 0.056(7) 0.028(6) -0.007(6) 0.006(6)
C155 0.090(8) 0.046(6) 0.033(5) 0.011(5) 0.000(6) 0.009(6)
C156 0.077(7) 0.055(6) 0.034(5) 0.018(5) 0.014(5) 0.023(6)
C1 0.054(5) 0.024(4) 0.040(5) 0.017(4) 0.005(4) 0.004(4)
C2 0.056(5) 0.030(5) 0.034(5) 0.019(4) 0.012(4) 0.023(4)
C3 0.042(5) 0.038(5) 0.039(5) 0.020(4) -0.004(4) 0.014(4)
C4 0.056(6) 0.047(6) 0.040(5) 0.022(5) -0.002(5) 0.015(5)
C5 0.080(7) 0.031(5) 0.023(4) 0.010(4) 0.013(5) 0.008(5)
C6 0.067(6) 0.029(5) 0.045(5) 0.022(4) 0.032(5) 0.024(5)
C7 0.066(6) 0.049(6) 0.067(7) 0.032(5) 0.039(5) 0.030(5)
C8 0.041(5) 0.048(6) 0.070(7) 0.033(5) 0.013(5) 0.017(4)
C9 0.030(5) 0.036(5) 0.051(6) 0.022(4) 0.004(4) 0.004(4)
C10 0.050(5) 0.034(5) 0.037(5) 0.012(4) 0.001(4) 0.005(4)
C11 0.069(6) 0.020(4) 0.042(5) 0.008(4) 0.013(5) 0.006(4)
C12 0.051(6) 0.026(5) 0.051(6) 0.018(4) 0.012(5) 0.014(4)
C13 0.048(6) 0.034(5) 0.060(6) 0.025(5) 0.018(5) 0.027(4)
C14 0.038(5) 0.042(6) 0.071(7) 0.032(5) 0.008(5) 0.017(5)
C15 0.035(5) 0.050(6) 0.084(7) 0.037(6) 0.007(5) 0.017(5)
C16 0.053(6) 0.065(7) 0.062(7) 0.034(6) -0.010(5) 0.007(5)
C17 0.070(7) 0.048(6) 0.032(5) 0.016(4) -0.009(5) 0.013(5)
C18 0.076(7) 0.037(6) 0.030(5) -0.002(4) -0.015(5) 0.011(5)
C19 0.097(9) 0.034(5) 0.030(5) 0.005(4) 0.008(5) 0.016(6)
C141 0.059(6) 0.031(5) 0.036(5) 0.012(4) 0.014(4) 0.018(4)
C142 0.080(7) 0.041(6) 0.048(6) 0.020(5) 0.022(5) 0.021(5)
C143 0.085(7) 0.039(5) 0.053(6) 0.017(5) 0.026(5) 0.029(5)
C144 0.066(6) 0.035(5) 0.049(6) 0.005(4) 0.015(5) 0.003(5)
C145 0.060(6) 0.051(6) 0.037(5) 0.021(4) 0.011(4) 0.015(5)
C146 0.058(6) 0.037(5) 0.038(5) 0.016(4) 0.012(4) 0.022(4)
C20 0.099(9) 0.040(6) 0.058(6) 0.020(5) 0.033(6) 0.028(6)
C21 0.078(7) 0.046(6) 0.077(7) 0.034(6) 0.043(6) 0.039(6)
C22 0.067(7) 0.046(6) 0.108(9) 0.041(7) 0.039(7) 0.045(6)
C23 0.056(6) 0.059(7) 0.093(8) 0.043(7) 0.025(6) 0.042(5)
C24 0.039(5) 0.055(7) 0.083(8) 0.037(6) 0.008(5) 0.017(5)
C25 0.037(5) 0.069(7) 0.055(6) 0.034(6) -0.017(5) 0.008(5)
C26 0.058(6) 0.039(5) 0.036(5) 0.014(4) -0.014(5) 0.002(5)
C27 0.078(7) 0.051(6) 0.034(5) 0.013(5) 0.003(5) 0.011(5)
C28 0.075(7) 0.034(5) 0.028(5) 0.005(4) 0.012(5) 0.008(5)
C29 0.091(8) 0.046(6) 0.046(6) 0.013(5) 0.036(6) 0.027(6)
C30 0.049(6) 0.049(6) 0.062(6) 0.027(5) 0.024(5) 0.026(5)
C31 0.052(6) 0.075(8) 0.086(8) 0.038(7) 0.039(6) 0.037(6)
C32 0.034(6) 0.066(8) 0.125(10) 0.054(8) 0.022(6) 0.013(5)
C33 0.031(5) 0.066(8) 0.111(10) 0.047(7) 0.003(6) 0.004(5)
C34 0.047(6) 0.049(7) 0.075(8) 0.023(6) -0.014(6) -0.003(5)
C35 0.054(7) 0.049(7) 0.069(7) 0.021(6) -0.024(6) -0.008(5)
C36 0.088(8) 0.037(6) 0.048(6) 0.008(5) -0.017(6) 0.004(6)
C121 0.049(5) 0.046(6) 0.052(5) 0.028(5) 0.015(5) 0.015(4)
C122 0.080(8) 0.052(7) 0.092(8) 0.042(6) 0.024(7) 0.023(6)
C123 0.057(7) 0.068(8) 0.076(7) 0.038(6) -0.006(6) 0.003(6)
C124 0.058(7) 0.056(7) 0.082(8) 0.026(6) 0.015(6) 0.013(6)
C125 0.081(8) 0.040(6) 0.091(8) 0.028(6) 0.025(7) 0.022(6)
C126 0.055(6) 0.041(6) 0.075(7) 0.022(5) 0.006(5) 0.017(5)
C37 0.083(8) 0.028(5) 0.058(7) -0.003(5) 0.004(6) 0.012(6)
C38 0.111(10) 0.029(6) 0.063(7) 0.008(5) 0.033(7) 0.032(6)
C39 0.089(8) 0.041(6) 0.085(8) 0.027(6) 0.031(7) 0.043(6)
C40 0.086(9) 0.040(6) 0.091(9) 0.037(6) 0.024(7) 0.035(6)
C41 0.072(7) 0.065(7) 0.082(8) 0.051(7) 0.018(7) 0.038(6)
C42 0.063(7) 0.054(7) 0.081(7) 0.045(6) 0.007(6) 0.030(6)
C43 0.063(7) 0.066(7) 0.066(7) 0.045(6) -0.007(6) 0.009(6)
C44 0.074(7) 0.076(8) 0.046(6) 0.039(6) -0.013(6) 0.007(7)
C45 0.104(9) 0.054(7) 0.032(5) 0.021(5) 0.003(6) 0.015(7)
C46 0.103(9) 0.059(7) 0.046(6) 0.032(5) 0.027(6) 0.021(7)
C47 0.106(9) 0.064(7) 0.055(6) 0.033(6) 0.057(7) 0.032(7)
C48 0.071(7) 0.077(8) 0.070(7) 0.044(7) 0.032(6) 0.026(6)
C49 0.073(7) 0.069(8) 0.108(10) 0.063(8) 0.056(7) 0.020(6)
C50 0.046(6) 0.062(7) 0.089(8) 0.040(7) 0.015(6) 0.005(5)
C131 0.092(8) 0.060(7) 0.069(7) 0.033(6) 0.032(7) 0.030(6)
C132 0.142(15) 0.22(2) 0.112(13) 0.000(13) 0.080(12) -0.042(15)
C133 0.28(4) 0.40(5) 0.21(3) 0.07(3) 0.20(3) 0.04(3)
C134 0.147(15) 0.170(18) 0.118(13) 0.032(12) 0.096(12) 0.045(13)
C135 0.28(2) 0.072(10) 0.130(13) 0.027(9) 0.135(16) 0.015(13)
C136 0.220(17) 0.090(11) 0.098(10) 0.016(9) 0.110(12) -0.019(11)

loop_
_atom_type_symbol
_atom_type_description
_atom_type_scat_dispersion_real
_atom_type_scat_dispersion_imag
_atom_type_scat_source
C C 0.0033 0.0016 'International Tables Vol C Tables 4.2.6.8 and 6.1.1.4'
H H 0.0000 0.0000 'International Tables Vol C Tables 4.2.6.8 and 6.1.1.4'
O O 0.0106 0.0060 'International Tables Vol C Tables 4.2.6.8 and 6.1.1.4'
P P 0.1023 0.0942 'International Tables Vol C Tables 4.2.6.8 and 6.1.1.4'
W W -0.8490 6.8722 'International Tables Vol C Tables 4.2.6.8 and 6.1.1.4'

loop_
_geom_angle_atom_site_label_1
_geom_angle_atom_site_label_2
_geom_angle_atom_site_label_3
_geom_angle
C101 W1 C103 93.9(4)
C101 W1 C102 179.7(4)
C103 W1 C102 86.3(4)
C101 W1 C2 89.2(3)
C103 W1 C2 112.6(3)
C102 W1 C2 90.5(3)
C101 W1 C1 89.0(3)
C103 W1 C1 74.5(3)
C102 W1 C1 90.9(3)
C2 W1 C1 38.2(3)
C101 W1 P1 86.7(3)
C103 W1 P1 84.2(3)
C102 W1 P1 93.6(2)
C2 W1 P1 162.91(19)
C1 W1 P1 158.0(2)
C101 W1 P2 89.6(3)
C103 W1 P2 160.7(3)
C102 W1 P2 90.3(2)
C2 W1 P2 86.4(2)
C1 W1 P2 124.6(2)
P1 W1 P2 77.04(8)
O1 C101 W1 177.8(8)
O2 C102 W1 177.8(8)
O3 C103 W1 177.5(9)
C121 P1 C111 104.2(4)
C121 P1 C131 102.0(4)
C111 P1 C131 103.1(4)
C121 P1 W1 118.9(3)
C111 P1 W1 109.7(3)
C131 P1 W1 117.3(3)
C141 P2 C151 102.8(4)
C141 P2 C116 105.4(4)
C151 P2 C116 101.9(4)
C141 P2 W1 118.0(3)
C151 P2 W1 119.1(3)
C116 P2 W1 107.8(3)
C52 C51 C50 118.5(12)
C52 C51 C60 121.7(12)
C50 C51 C60 107.8(11)
C51 C52 C53 119.8(11)
C51 C52 C35 121.2(12)
C53 C52 C35 106.8(11)
C54 C53 C52 120.0(10)
C54 C53 C37 120.0(11)
C52 C53 C37 108.4(10)
C53 C54 C55 120.1(10)
C53 C54 C40 120.5(10)
C55 C54 C40 108.1(10)
C60 C55 C54 120.1(10)
C60 C55 C56 119.4(11)
C54 C55 C56 108.6(10)
C57 C56 C41 120.2(10)
C57 C56 C55 120.1(11)
C41 C56 C55 107.9(10)
C56 C57 C58 120.7(10)
C56 C57 C44 118.8(11)
C58 C57 C44 107.3(11)
C59 C58 C46 120.5(11)
C59 C58 C57 118.8(11)
C46 C58 C57 109.2(11)
C58 C59 C49 120.2(11)
C58 C59 C60 121.2(11)
C49 C59 C60 108.2(11)
C55 C60 C51 118.4(11)
C55 C60 C59 119.8(10)
C51 C60 C59 108.7(11)
C112 C111 C116 119.3(9)
C112 C111 P1 123.1(8)
C116 C111 P1 117.6(6)
C113 C112 C111 119.3(10)
C114 C113 C112 122.2(9)
C113 C114 C115 120.7(10)
C114 C115 C116 118.9(10)
C111 C116 C115 119.7(8)
C111 C116 P2 118.7(7)
C115 C116 P2 121.6(7)
C152 C151 C156 117.8(9)
C152 C151 P2 123.9(6)
C156 C151 P2 118.3(7)
C151 C152 C153 122.4(9)
C154 C153 C152 118.3(10)
C155 C154 C153 121.1(10)
C154 C155 C156 120.9(9)
C151 C156 C155 119.4(9)
C9 C1 C6 104.0(7)
C9 C1 C2 117.0(7)
C6 C1 C2 116.4(7)
C9 C1 W1 124.2(5)
C6 C1 W1 121.9(5)
C2 C1 W1 70.7(4)
C12 C2 C3 103.3(7)
C12 C2 C1 116.0(7)
C3 C2 C1 118.0(7)
C12 C2 W1 124.2(5)
C3 C2 W1 122.2(5)
C1 C2 W1 71.1(4)
C4 C3 C14 119.3(8)
C4 C3 C2 121.5(8)
C14 C3 C2 110.2(7)
C3 C4 C17 119.7(9)
C3 C4 C5 121.5(8)
C17 C4 C5 107.2(8)
C6 C5 C19 118.8(9)
C6 C5 C4 119.6(7)
C19 C5 C4 110.0(9)
C5 C6 C7 120.4(8)
C5 C6 C1 122.1(8)
C7 C6 C1 109.1(8)
C21 C7 C6 120.3(9)
C21 C7 C8 121.0(9)
C6 C7 C8 108.0(8)
C24 C8 C7 119.1(9)
C24 C8 C9 120.7(9)
C7 C8 C9 108.8(7)
C10 C9 C8 119.5(8)
C10 C9 C1 123.2(8)
C8 C9 C1 108.9(7)
C9 C10 C11 119.9(7)
C9 C10 C26 120.5(8)
C11 C10 C26 107.1(8)
C12 C11 C28 120.6(8)
C12 C11 C10 119.3(8)
C28 C11 C10 107.9(8)
C11 C12 C13 118.5(8)
C11 C12 C2 123.7(8)
C13 C12 C2 109.8(7)
C30 C13 C12 122.1(8)
C30 C13 C14 120.3(8)
C12 C13 C14 107.3(8)
C15 C14 C3 121.8(9)
C15 C14 C13 120.2(9)
C3 C14 C13 108.3(7)
C14 C15 C16 119.1(9)
C14 C15 C32 119.5(9)
C16 C15 C32 108.7(9)
C17 C16 C15 119.7(9)
C17 C16 C34 120.7(10)
C15 C16 C34 107.7(10)
C16 C17 C4 120.3(9)
C16 C17 C18 119.3(10)
C4 C17 C18 107.4(9)
C36 C18 C19 122.1(9)
C36 C18 C17 118.8(10)
C19 C18 C17 108.9(9)
C20 C19 C5 121.6(9)
C20 C19 C18 119.3(9)
C5 C19 C18 106.6(9)
C146 C141 C142 118.0(7)
C146 C141 P2 119.0(6)
C142 C141 P2 123.0(6)
C143 C142 C141 120.5(8)
C142 C143 C144 120.9(9)
C145 C144 C143 118.9(8)
C144 C145 C146 119.7(8)
C141 C146 C145 122.0(8)
C19 C20 C21 119.9(9)
C19 C20 C38 119.9(10)
C21 C20 C38 106.7(9)
C7 C21 C20 118.9(9)
C7 C21 C22 118.8(9)
C20 C21 C22 109.8(9)
C23 C22 C21 120.0(9)
C23 C22 C39 121.1(10)
C21 C22 C39 106.5(10)
C22 C23 C24 120.6(9)
C22 C23 C42 119.3(10)
C24 C23 C42 108.6(10)
C8 C24 C23 120.5(10)
C8 C24 C25 119.7(9)
C23 C24 C25 108.4(9)
C26 C25 C24 119.4(8)
C26 C25 C43 120.0(10)
C24 C25 C43 107.0(9)
C25 C26 C27 119.8(9)
C25 C26 C10 120.2(9)
C27 C26 C10 108.2(8)
C45 C27 C28 119.6(10)
C45 C27 C26 121.3(10)
C28 C27 C26 107.8(8)
C29 C28 C27 120.3(9)
C29 C28 C11 119.5(8)
C27 C28 C11 109.0(9)
C28 C29 C30 119.8(9)
C28 C29 C47 119.0(10)
C30 C29 C47 109.0(9)
C13 C30 C29 119.5(8)
C13 C30 C31 120.4(9)
C29 C30 C31 107.2(9)
C32 C31 C30 119.3(10)
C32 C31 C48 119.5(11)
C30 C31 C48 109.8(10)
C31 C32 C15 120.3(9)
C31 C32 C33 118.6(10)
C15 C32 C33 107.0(11)
C50 C33 C34 118.3(11)
C50 C33 C32 121.6(11)
C34 C33 C32 108.3(10)
C35 C34 C33 121.8(11)
C35 C34 C16 119.7(11)
C33 C34 C16 108.2(10)
C34 C35 C36 120.7(10)
C34 C35 C52 118.3(12)
C36 C35 C52 108.1(10)
C18 C36 C35 120.6(10)
C18 C36 C37 117.1(11)
C35 C36 C37 110.0(10)
C122 C121 C126 118.8(8)
C122 C121 P1 117.9(7)
C126 C121 P1 123.3(7)
C121 C122 C123 120.5(9)
C124 C123 C122 119.9(10)
C125 C124 C123 120.8(10)
C124 C125 C126 120.1(10)
C125 C126 C121 119.8(9)
C38 C37 C36 121.9(11)
C38 C37 C53 119.2(10)
C36 C37 C53 106.7(11)
C37 C38 C39 121.0(10)
C37 C38 C20 119.7(11)
C39 C38 C20 108.3(10)
C40 C39 C38 119.5(10)
C40 C39 C22 119.4(11)
C38 C39 C22 108.7(10)
C39 C40 C54 119.8(10)
C39 C40 C41 120.1(10)
C54 C40 C41 107.0(10)
C42 C41 C56 120.6(10)
C42 C41 C40 120.0(10)
C56 C41 C40 108.4(10)
C41 C42 C43 119.7(10)
C41 C42 C23 120.1(10)
C43 C42 C23 106.7(9)
C44 C43 C42 120.5(10)
C44 C43 C25 119.9(11)
C42 C43 C25 109.3(10)
C43 C44 C45 121.8(10)
C43 C44 C57 120.3(11)
C45 C44 C57 105.7(10)
C27 C45 C46 120.6(10)
C27 C45 C44 117.0(10)
C46 C45 C44 109.3(9)
C47 C46 C58 120.0(11)
C47 C46 C45 120.4(10)
C58 C46 C45 108.4(10)
C46 C47 C48 119.7(10)
C46 C47 C29 120.1(10)
C48 C47 C29 107.0(9)
C49 C48 C31 122.5(11)
C49 C48 C47 119.2(10)
C31 C48 C47 106.9(10)
C48 C49 C59 120.3(11)
C48 C49 C50 119.1(10)
C59 C49 C50 107.6(11)
C33 C50 C51 121.8(11)
C33 C50 C49 118.8(11)
C51 C50 C49 107.6(10)
C132 C131 C136 120.0
C132 C131 P1 122.5(6)
C136 C131 P1 117.5(6)
C131 C132 C133 120.0
C132 C133 C134 120.0
C135 C134 C133 120.0
C136 C135 C134 120.0
C135 C136 C131 120.0
O5 C204 C205 106.5(11)
C204 C205 C206 106.6(10)
C207 C206 C205 106.3(10)
O5 C207 C206 106.7(11)
C207 O5 C204 112.2(12)
O4 C200 C201 102.2(12)
C202 C201 C200 102.0(12)
C203 C202 C201 104.6(10)
O4 C203 C202 107.2(11)
C203 O4 C200 103.6(18)
O6 C208 C209 107.1(13)
C208 C209 C210 103.1(11)
C209 C210 C211 100.8(11)
O6 C211 C210 105.0(13)
C211 O6 C208 97(2)

loop_
_geom_bond_atom_site_label_1
_geom_bond_atom_site_label_2
_geom_bond_distance
W1 C101 1.990(10)
W1 C103 2.003(11)
W1 C102 2.007(9)
W1 C2 2.291(8)
W1 C1 2.295(7)
W1 P1 2.483(2)
W1 P2 2.526(2)
C101 O1 1.176(10)
C102 O2 1.151(9)
C103 O3 1.142(10)
P1 C121 1.808(9)
P1 C111 1.822(10)
P1 C131 1.828(7)
P2 C141 1.818(8)
P2 C151 1.829(9)
P2 C116 1.833(8)
C51 C52 1.344(15)
C51 C50 1.430(15)
C51 C60 1.436(15)
C52 C53 1.454(15)
C52 C35 1.460(14)
C53 C54 1.371(14)
C53 C37 1.462(14)
C54 C55 1.426(14)
C54 C40 1.450(14)
C55 C60 1.408(15)
C55 C56 1.438(13)
C56 C57 1.395(15)
C56 C41 1.429(14)
C57 C58 1.453(15)
C57 C44 1.484(14)
C58 C59 1.381(15)
C58 C46 1.420(14)
C59 C49 1.418(15)
C59 C60 1.442(15)
C111 C112 1.390(11)
C111 C116 1.395(12)
C112 C113 1.360(14)
C113 C114 1.338(14)
C114 C115 1.382(12)
C115 C116 1.395(12)
C151 C152 1.368(12)
C151 C156 1.386(11)
C152 C153 1.382(13)
C153 C154 1.364(13)
C154 C155 1.336(13)
C155 C156 1.395(13)
C1 C9 1.470(11)
C1 C6 1.494(11)
C1 C2 1.501(11)
C2 C12 1.470(11)
C2 C3 1.487(11)
C3 C4 1.371(12)
C3 C14 1.411(12)
C4 C17 1.447(12)
C4 C5 1.454(12)
C5 C6 1.399(11)
C5 C19 1.439(12)
C6 C7 1.426(12)
C7 C21 1.405(12)
C7 C8 1.431(12)
C8 C24 1.404(12)
C8 C9 1.436(11)
C9 C10 1.362(11)
C10 C11 1.460(12)
C10 C26 1.463(11)
C11 C12 1.374(11)
C11 C28 1.443(12)
C12 C13 1.443(11)
C13 C30 1.372(12)
C13 C14 1.448(12)
C14 C15 1.374(12)
C15 C16 1.432(14)
C15 C32 1.443(14)
C16 C17 1.367(13)
C16 C34 1.475(14)
C17 C18 1.469(13)
C18 C36 1.417(14)
C18 C19 1.447(14)
C19 C20 1.362(13)
C141 C146 1.369(10)
C141 C142 1.396(11)
C142 C143 1.374(11)
C143 C144 1.389(12)
C144 C145 1.378(12)
C145 C146 1.386(11)
C20 C21 1.456(13)
C20 C38 1.479(14)
C21 C22 1.461(13)
C22 C23 1.378(14)
C22 C39 1.476(14)
C23 C24 1.430(13)
C23 C42 1.451(13)
C24 C25 1.439(13)
C25 C26 1.380(13)
C25 C43 1.445(13)
C26 C27 1.451(13)
C27 C45 1.400(13)
C27 C28 1.435(13)
C28 C29 1.413(13)
C29 C30 1.418(12)
C29 C47 1.459(13)
C30 C31 1.430(13)
C31 C32 1.403(14)
C31 C48 1.436(14)
C32 C33 1.484(14)
C33 C50 1.384(14)
C33 C34 1.408(15)
C34 C35 1.364(14)
C35 C36 1.422(15)
C36 C37 1.433(14)
C121 C122 1.385(12)
C121 C126 1.403(12)
C122 C123 1.397(13)
C123 C124 1.374(14)
C124 C125 1.362(13)
C125 C126 1.403(13)
C37 C38 1.375(14)
C38 C39 1.449(14)
C39 C40 1.383(14)
C40 C41 1.451(14)
C41 C42 1.412(14)
C42 C43 1.432(14)
C43 C44 1.373(14)
C44 C45 1.464(14)
C45 C46 1.432(14)
C46 C47 1.384(14)
C47 C48 1.449(14)
C48 C49 1.390(14)
C49 C50 1.478(15)
C131 C132 1.3900
C131 C136 1.3900
C132 C133 1.3900
C133 C134 1.3900
C134 C135 1.3900
C135 C136 1.3900
C204 O5 1.438(10)
C204 C205 1.507(10)
C205 C206 1.509(10)
C206 C207 1.503(10)
C207 O5 1.433(10)
C200 O4 1.439(10)
C200 C201 1.520(10)
C201 C202 1.499(10)
C202 C203 1.495(10)
C203 O4 1.433(10)
C208 O6 1.440(10)
C208 C209 1.512(10)
C209 C210 1.511(10)
C210 C211 1.513(10)
C211 O6 1.437(10)
